data_7043031
loop_
_publ_author_name
'Hossain, M. K.'
'Haukka, M.'
'Sillanp\"a\"a, R.'
'Hrovat, D. A.'
'Richmond, M. G.'
'Nordlander, E.'
'Lehtonen, A.'

_publ_section_title
;
 Syntheses and catalytic oxotransfer activities of oxo molybdenum(vi)
 complexes of a new aminoalcohol phenolate ligand
;
_journal_name_full 'Dalton Trans.'
_journal_paper_doi 10.1039/C7DT00846E
_journal_year 2017
_chemical_formula_moiety 'C24 H35 Mo N O5'
_chemical_formula_sum 'C24 H35 Mo N O5'
_chemical_formula_weight 513.47
_space_group_crystal_system triclinic
_space_group_IT_number 2
_space_group_name_Hall '-P 1'
_space_group_name_H-M_alt 'P -1'
_symmetry_space_group_name_Hall '-P 1'
_symmetry_space_group_name_H-M 'P -1'
_atom_sites_solution_hydrogens mixed
_audit_creation_method SHELXL-2016/6
_audit_update_record
;
2017-01-20 deposited with the CCDC.
2017-04-26 downloaded from the CCDC.
;
_cell_angle_alpha 71.516(3)
_cell_angle_beta 80.756(3)
_cell_angle_gamma 65.952(4)
_cell_formula_units_Z 1
_cell_length_a 9.6952(4)
_cell_length_b 9.9564(4)
_cell_length_c 15.3036(5)
_cell_measurement_reflns_used 20512
_cell_measurement_temperature 170(2)
_cell_measurement_theta_max 36.6000
_cell_measurement_theta_min 2.2850
_cell_volume 1278.59(10)
_computing_cell_refinement
;
CrysAlisPro, Agilent Technologies,
Version 1.171.37.31 (release 27-03-2014 CrysAlis171 .NET)
(compiled Jan 14 2014,18:38:05) 
;
_computing_data_collection
;
CrysAlisPro, Agilent Technologies,
Version 1.171.37.31 (release 27-03-2014 CrysAlis171 .NET)
(compiled Jan 14 2014,18:38:05) 
;
_computing_data_reduction
;
CrysAlisPro, Agilent Technologies,
Version 1.171.37.31 (release 27-03-2014 CrysAlis171 .NET)
(compiled Jan 14 2014,18:38:05) 
;
_computing_molecular_graphics 'UCSF Chimera (Petterssen et al. 2004)'
_computing_publication_material 'SHELXL-2016 (Sheldrick, 2016)'
_computing_structure_refinement 'SHELXL-2016 (Sheldrick, 2016)'
_computing_structure_solution 'SUPERFLIP (Palatinus & Chapuis, 2007)'
_diffrn_ambient_temperature 170(2)
_diffrn_detector_area_resol_mean 16.0107
_diffrn_measured_fraction_theta_full 1.000
_diffrn_measured_fraction_theta_max 0.962
_diffrn_measurement_device '\k-geometry diffractometer'
_diffrn_measurement_device_type 'SuperNova, Single source at offset, Eos'
_diffrn_measurement_method '\f scans and \w scans with \k offset'
_diffrn_radiation_monochromator mirror
_diffrn_radiation_type MoK\a
_diffrn_radiation_wavelength 0.71073
_diffrn_reflns_av_R_equivalents 0.0551
_diffrn_reflns_av_unetI/netI 0.0455
_diffrn_reflns_Laue_measured_fraction_full 1.000
_diffrn_reflns_Laue_measured_fraction_max 0.962
_diffrn_reflns_limit_h_max 16
_diffrn_reflns_limit_h_min -16
_diffrn_reflns_limit_k_max 16
_diffrn_reflns_limit_k_min -16
_diffrn_reflns_limit_l_max 26
_diffrn_reflns_limit_l_min -26
_diffrn_reflns_number 45879
_diffrn_reflns_point_group_measured_fraction_full 1.000
_diffrn_reflns_point_group_measured_fraction_max 0.962
_diffrn_reflns_theta_full 26.000
_diffrn_reflns_theta_max 37.403
_diffrn_reflns_theta_min 2.302
_diffrn_source micro-source
_exptl_absorpt_coefficient_mu 0.272
_exptl_absorpt_correction_T_max 0.957
_exptl_absorpt_correction_T_min 0.877
_exptl_absorpt_correction_type analytical
_exptl_absorpt_process_details
;
CrysAlisPro, Agilent Technologies,
Version 1.171.37.31 (release 14-01-2014 CrysAlis171 .NET)
(compiled Jan 14 2014,18:38:05) 
Analytical numeric absorption correction using a multifaceted crystal
model based on expressions derived by R.C. Clark & J.S. Reid.
(Clark, R. C. & Reid, J. S. (1995). Acta Cryst. A51, 887-897)
Empirical absorption correction using spherical harmonics,
implemented in SCALE3 ABSPACK scaling algorithm.
;
_exptl_crystal_colour yellow
_exptl_crystal_density_diffrn 0.667
_exptl_crystal_description block
_exptl_crystal_F_000 268
_exptl_crystal_size_max 0.203
_exptl_crystal_size_mid 0.129
_exptl_crystal_size_min 0.056
_platon_squeeze_details
;
The contribution of the missing solvent to the calculated structure factors
was taken into account with the BYPASS algorithm (van der Sluis & Spek, 1990),
implemented as the SQUEEZE option in PLATON (Spek, 2015).
;
_refine_diff_density_max 0.397
_refine_diff_density_min -0.701
_refine_diff_density_rms 0.042
_refine_ls_extinction_method none
_refine_ls_goodness_of_fit_ref 1.054
_refine_ls_hydrogen_treatment mixed
_refine_ls_matrix_type full
_refine_ls_number_parameters 290
_refine_ls_number_reflns 12871
_refine_ls_number_restraints 0
_refine_ls_restrained_S_all 1.054
_refine_ls_R_factor_all 0.0463
_refine_ls_R_factor_gt 0.0363
_refine_ls_shift/su_max 0.002
_refine_ls_shift/su_mean 0.000
_refine_ls_structure_factor_coef Fsqd
_refine_ls_weighting_details 'w=1/[\s^2^(Fo^2^)+(0.0498P)^2^+0.0125P] where P=(Fo^2^+2Fc^2^)/3'
_refine_ls_weighting_scheme calc
_refine_ls_wR_factor_gt 0.0932
_refine_ls_wR_factor_ref 0.1003
_reflns_Friedel_coverage 0.000
_reflns_number_gt 10891
_reflns_number_total 12871
_reflns_threshold_expression 'I > 2\s(I)'
_cod_data_source_file c7dt00846e1.cif
_cod_data_source_block 2
_cod_original_cell_volume 1278.59(9)
_cod_database_code 7043031
_shelx_shelxl_version_number 2016/6
_shelx_space_group_comment
;
The symmetry employed for this shelxl refinement is uniquely defined
by the following loop, which should always be used as a source of
symmetry information in preference to the above space-group names.
They are only intended as comments.
;
_shelx_estimated_absorpt_t_min 0.947
_shelx_estimated_absorpt_t_max 0.985
_platon_squeeze_void_probe_radius 1.20

loop_
_space_group_symop_operation_xyz
'x, y, z'
'-x, -y, -z'

loop_
_atom_site_label
_atom_site_type_symbol
_atom_site_fract_x
_atom_site_fract_y
_atom_site_fract_z
_atom_site_U_iso_or_equiv
_atom_site_adp_type
_atom_site_occupancy
_atom_site_site_symmetry_order
_atom_site_calc_flag
_atom_site_refinement_flags_posn
_atom_site_refinement_flags_adp
_atom_site_refinement_flags_occupancy
Mo1 Mo 0.73618(2) 0.74043(2) 0.53945(2) 0.02034(3) Uani 0.5 1 d . . P
O1 O 0.54081(11) 0.81409(11) 0.54079(7) 0.02678(19) Uani 0.5 1 d . . P
O2 O 0.79435(12) 0.55892(11) 0.52958(8) 0.0298(2) Uani 0.5 1 d . . P
O3 O 0.76725(10) 0.68584(11) 0.66974(6) 0.02443(18) Uani 0.5 1 d . . P
O4 O 0.77285(11) 0.85167(11) 0.41596(6) 0.02547(18) Uani 0.5 1 d . . P
O5 O 0.70919(11) 0.97719(11) 0.55720(7) 0.02533(18) Uani 0.5 1 d . . P
H5 H 0.658(2) 1.034(2) 0.5182(14) 0.038 Uiso 0.5 1 d . U P
N8 N 0.99070(12) 0.70291(12) 0.53358(7) 0.02109(18) Uani 0.5 1 d . . P
H8 H 1.048271 0.602340 0.519735 0.025 Uiso 0.5 1 calc R U P
C1 C 0.88325(14) 0.56757(14) 0.72091(8) 0.0222(2) Uani 0.5 1 d . . P
C2 C 0.85301(14) 0.45825(15) 0.79712(9) 0.0241(2) Uani 0.5 1 d . . P
C3 C 0.97910(15) 0.33863(16) 0.84352(9) 0.0264(2) Uani 0.5 1 d . . P
H3 H 0.961898 0.262577 0.894886 0.032 Uiso 0.5 1 calc R U P
C4 C 1.12795(15) 0.32493(15) 0.81864(9) 0.0236(2) Uani 0.5 1 d . . P
C5 C 1.15140(14) 0.44038(15) 0.74483(9) 0.0239(2) Uani 0.5 1 d . . P
H5A H 1.251417 0.435841 0.727342 0.029 Uiso 0.5 1 calc R U P
C6 C 1.03016(14) 0.56221(14) 0.69643(9) 0.0226(2) Uani 0.5 1 d . . P
C7 C 1.05296(15) 0.69090(15) 0.61963(9) 0.0247(2) Uani 0.5 1 d . . P
H7A H 1.001258 0.788420 0.636408 0.030 Uiso 0.5 1 calc R U P
H7B H 1.162120 0.671350 0.609744 0.030 Uiso 0.5 1 calc R U P
C9 C 1.01595(15) 0.81960(15) 0.45266(9) 0.0237(2) Uani 0.5 1 d . . P
H9A H 1.124213 0.786695 0.433032 0.028 Uiso 0.5 1 calc R U P
H9B H 0.984308 0.918297 0.467178 0.028 Uiso 0.5 1 calc R U P
C10 C 0.92002(15) 0.83625(15) 0.37643(9) 0.0240(2) Uani 0.5 1 d . . P
H10 H 0.965002 0.741610 0.355046 0.029 Uiso 0.5 1 calc R U P
C11 C 0.91866(16) 0.97263(15) 0.29631(9) 0.0250(2) Uani 0.5 1 d . . P
C12 C 1.05106(18) 0.96196(19) 0.24183(10) 0.0346(3) Uani 0.5 1 d . . P
H12 H 1.135238 0.867027 0.252110 0.041 Uiso 0.5 1 calc R U P
C13 C 1.0612(2) 1.0877(2) 0.17313(11) 0.0414(4) Uani 0.5 1 d . . P
H13 H 1.152922 1.079023 0.137822 0.050 Uiso 0.5 1 calc R U P
C14 C 0.9388(2) 1.2260(2) 0.15553(12) 0.0413(4) Uani 0.5 1 d . . P
H14 H 0.945436 1.312251 0.108124 0.050 Uiso 0.5 1 calc R U P
C15 C 0.8053(2) 1.23683(18) 0.20859(12) 0.0377(3) Uani 0.5 1 d . . P
H15 H 0.720198 1.330972 0.196713 0.045 Uiso 0.5 1 calc R U P
C16 C 0.79567(17) 1.11127(16) 0.27863(10) 0.0300(3) Uani 0.5 1 d . . P
H16 H 0.704441 1.120452 0.314537 0.036 Uiso 0.5 1 calc R U P
C17 C 0.69096(16) 0.47209(18) 0.83058(10) 0.0306(3) Uani 0.5 1 d . . P
C18 C 0.60432(18) 0.4703(2) 0.75516(11) 0.0351(3) Uani 0.5 1 d . . P
H18A H 0.665246 0.382923 0.730846 0.053 Uiso 0.5 1 calc R U P
H18B H 0.584230 0.565601 0.705156 0.053 Uiso 0.5 1 calc R U P
H18C H 0.508373 0.461331 0.781511 0.053 Uiso 0.5 1 calc R U P
C19 C 0.6087(2) 0.6227(2) 0.85764(13) 0.0442(4) Uani 0.5 1 d . . P
H19A H 0.602304 0.709569 0.803256 0.066 Uiso 0.5 1 calc R U P
H19B H 0.664849 0.623940 0.905043 0.066 Uiso 0.5 1 calc R U P
H19C H 0.506612 0.630627 0.881832 0.066 Uiso 0.5 1 calc R U P
C20 C 0.6889(2) 0.3386(2) 0.91553(13) 0.0493(5) Uani 0.5 1 d . . P
H20A H 0.742687 0.336477 0.965309 0.074 Uiso 0.5 1 calc R U P
H20B H 0.738729 0.241736 0.899220 0.074 Uiso 0.5 1 calc R U P
H20C H 0.584116 0.352780 0.936102 0.074 Uiso 0.5 1 calc R U P
C21 C 1.26105(15) 0.19392(16) 0.87435(9) 0.0269(2) Uani 0.5 1 d . . P
C22 C 1.2231(2) 0.05303(18) 0.92567(11) 0.0371(3) Uani 0.5 1 d . . P
H22A H 1.195392 0.016537 0.881266 0.056 Uiso 0.5 1 calc R U P
H22B H 1.138177 0.080636 0.969623 0.056 Uiso 0.5 1 calc R U P
H22C H 1.311359 -0.028158 0.958933 0.056 Uiso 0.5 1 calc R U P
C23 C 1.3991(2) 0.1426(2) 0.81034(13) 0.0475(5) Uani 0.5 1 d . . P
H23A H 1.434772 0.226441 0.782498 0.071 Uiso 0.5 1 calc R U P
H23B H 1.370968 0.115058 0.761653 0.071 Uiso 0.5 1 calc R U P
H23C H 1.479760 0.053524 0.845941 0.071 Uiso 0.5 1 calc R U P
C24 C 1.2987(2) 0.2530(2) 0.94517(12) 0.0415(4) Uani 0.5 1 d . . P
H24A H 1.209744 0.285640 0.985630 0.062 Uiso 0.5 1 calc R U P
H24B H 1.327976 0.340122 0.912903 0.062 Uiso 0.5 1 calc R U P
H24C H 1.382429 0.170999 0.982161 0.062 Uiso 0.5 1 calc R U P
C25 C 0.6391(2) 1.01903(19) 0.64020(11) 0.0369(3) Uani 0.5 1 d . . P
H25A H 0.705619 0.953499 0.691844 0.055 Uiso 0.5 1 calc R U P
H25B H 0.542397 1.005704 0.653125 0.055 Uiso 0.5 1 calc R U P
H25C H 0.621509 1.126349 0.632075 0.055 Uiso 0.5 1 calc R U P

loop_
_atom_site_aniso_label
_atom_site_aniso_U_11
_atom_site_aniso_U_22
_atom_site_aniso_U_33
_atom_site_aniso_U_23
_atom_site_aniso_U_13
_atom_site_aniso_U_12
Mo1 0.01804(5) 0.01797(5) 0.02377(6) -0.00521(4) -0.00267(3) -0.00543(4)
O1 0.0193(4) 0.0246(4) 0.0323(5) -0.0049(4) -0.0038(3) -0.0055(3)
O2 0.0262(5) 0.0229(4) 0.0419(6) -0.0129(4) -0.0016(4) -0.0079(4)
O3 0.0198(4) 0.0227(4) 0.0237(4) -0.0027(3) -0.0025(3) -0.0034(3)
O4 0.0235(4) 0.0289(4) 0.0226(4) -0.0045(3) -0.0033(3) -0.0097(4)
O5 0.0246(4) 0.0211(4) 0.0269(4) -0.0078(3) -0.0037(3) -0.0036(3)
N8 0.0203(4) 0.0191(4) 0.0222(4) -0.0037(3) -0.0021(3) -0.0070(3)
C1 0.0204(5) 0.0210(5) 0.0216(5) -0.0035(4) -0.0029(4) -0.0056(4)
C2 0.0215(5) 0.0268(5) 0.0212(5) -0.0030(4) -0.0009(4) -0.0091(4)
C3 0.0248(6) 0.0272(6) 0.0218(5) 0.0004(4) -0.0019(4) -0.0097(5)
C4 0.0233(5) 0.0247(5) 0.0195(5) -0.0028(4) -0.0032(4) -0.0075(4)
C5 0.0200(5) 0.0261(5) 0.0229(5) -0.0022(4) -0.0031(4) -0.0086(4)
C6 0.0207(5) 0.0226(5) 0.0224(5) -0.0022(4) -0.0034(4) -0.0084(4)
C7 0.0248(6) 0.0243(5) 0.0249(6) -0.0016(4) -0.0054(4) -0.0116(4)
C9 0.0238(5) 0.0237(5) 0.0218(5) -0.0019(4) -0.0016(4) -0.0104(4)
C10 0.0257(6) 0.0233(5) 0.0220(5) -0.0067(4) -0.0009(4) -0.0080(4)
C11 0.0277(6) 0.0260(5) 0.0203(5) -0.0053(4) -0.0027(4) -0.0094(5)
C12 0.0329(7) 0.0363(7) 0.0249(6) -0.0056(5) 0.0024(5) -0.0073(6)
C13 0.0407(9) 0.0495(10) 0.0273(7) -0.0028(6) 0.0033(6) -0.0181(8)
C14 0.0488(10) 0.0405(8) 0.0320(8) 0.0027(6) -0.0060(7) -0.0224(8)
C15 0.0402(8) 0.0273(6) 0.0379(8) 0.0007(6) -0.0094(6) -0.0098(6)
C16 0.0293(6) 0.0270(6) 0.0309(7) -0.0055(5) -0.0024(5) -0.0094(5)
C17 0.0223(6) 0.0378(7) 0.0267(6) -0.0032(5) 0.0013(5) -0.0115(5)
C18 0.0262(6) 0.0408(8) 0.0383(8) -0.0083(6) -0.0001(6) -0.0151(6)
C19 0.0321(8) 0.0603(11) 0.0428(9) -0.0262(8) 0.0099(7) -0.0153(8)
C20 0.0314(8) 0.0638(12) 0.0374(9) 0.0102(8) 0.0005(6) -0.0219(8)
C21 0.0237(6) 0.0264(6) 0.0234(5) -0.0002(4) -0.0045(4) -0.0060(5)
C22 0.0399(8) 0.0281(6) 0.0351(8) 0.0042(6) -0.0113(6) -0.0110(6)
C23 0.0331(8) 0.0407(9) 0.0398(9) 0.0000(7) 0.0043(7) 0.0037(7)
C24 0.0407(8) 0.0433(9) 0.0406(9) -0.0051(7) -0.0176(7) -0.0154(7)
C25 0.0460(9) 0.0330(7) 0.0316(7) -0.0159(6) -0.0001(6) -0.0102(6)

loop_
_atom_type_symbol
_atom_type_description
_atom_type_scat_dispersion_real
_atom_type_scat_dispersion_imag
_atom_type_scat_source
C C 0.0033 0.0016 'International Tables Vol C Tables 4.2.6.8 and 6.1.1.4'
H H 0.0000 0.0000 'International Tables Vol C Tables 4.2.6.8 and 6.1.1.4'
N N 0.0061 0.0033 'International Tables Vol C Tables 4.2.6.8 and 6.1.1.4'
O O 0.0106 0.0060 'International Tables Vol C Tables 4.2.6.8 and 6.1.1.4'
Mo Mo -1.6832 0.6857 'International Tables Vol C Tables 4.2.6.8 and 6.1.1.4'

loop_
_geom_angle_atom_site_label_1
_geom_angle_atom_site_label_2
_geom_angle_atom_site_label_3
_geom_angle
O2 Mo1 O1 106.35(5)
O2 Mo1 O4 101.81(5)
O1 Mo1 O4 98.72(4)
O2 Mo1 O3 97.64(5)
O1 Mo1 O3 99.72(4)
O4 Mo1 O3 148.13(5)
O2 Mo1 N8 87.43(4)
O1 Mo1 N8 165.98(4)
O4 Mo1 N8 75.40(4)
O3 Mo1 N8 80.55(4)
O2 Mo1 O5 168.16(4)
O1 Mo1 O5 85.41(4)
O4 Mo1 O5 77.22(4)
O3 Mo1 O5 78.61(4)
N8 Mo1 O5 80.89(4)
C1 O3 Mo1 128.90(8)
C10 O4 Mo1 123.54(8)
C25 O5 Mo1 120.15(9)
C25 O5 H5 106.6(15)
Mo1 O5 H5 101.8(16)
C9 N8 C7 113.85(10)
C9 N8 Mo1 107.50(7)
C7 N8 Mo1 116.84(8)
C9 N8 H8 105.9
C7 N8 H8 105.9
Mo1 N8 H8 105.9
O3 C1 C6 118.05(11)
O3 C1 C2 120.37(11)
C6 C1 C2 121.56(11)
C3 C2 C1 116.35(12)
C3 C2 C17 121.61(12)
C1 C2 C17 121.99(11)
C4 C3 C2 123.86(12)
C4 C3 H3 118.1
C2 C3 H3 118.1
C3 C4 C5 117.47(11)
C3 C4 C21 121.35(12)
C5 C4 C21 121.05(12)
C6 C5 C4 121.05(12)
C6 C5 H5A 119.5
C4 C5 H5A 119.5
C5 C6 C1 119.56(12)
C5 C6 C7 121.67(12)
C1 C6 C7 118.76(11)
N8 C7 C6 109.61(11)
N8 C7 H7A 109.7
C6 C7 H7A 109.7
N8 C7 H7B 109.7
C6 C7 H7B 109.7
H7A C7 H7B 108.2
N8 C9 C10 106.21(11)
N8 C9 H9A 110.5
C10 C9 H9A 110.5
N8 C9 H9B 110.5
C10 C9 H9B 110.5
H9A C9 H9B 108.7
O4 C10 C11 112.53(11)
O4 C10 C9 107.15(10)
C11 C10 C9 109.44(11)
O4 C10 H10 109.2
C11 C10 H10 109.2
C9 C10 H10 109.2
C16 C11 C12 118.63(13)
C16 C11 C10 122.84(12)
C12 C11 C10 118.36(12)
C13 C12 C11 120.94(15)
C13 C12 H12 119.5
C11 C12 H12 119.5
C14 C13 C12 120.47(16)
C14 C13 H13 119.8
C12 C13 H13 119.8
C13 C14 C15 118.91(15)
C13 C14 H14 120.5
C15 C14 H14 120.5
C16 C15 C14 120.71(15)
C16 C15 H15 119.6
C14 C15 H15 119.6
C11 C16 C15 120.32(14)
C11 C16 H16 119.8
C15 C16 H16 119.8
C2 C17 C19 108.69(13)
C2 C17 C20 111.68(12)
C19 C17 C20 108.26(15)
C2 C17 C18 111.29(12)
C19 C17 C18 109.74(13)
C20 C17 C18 107.11(15)
C17 C18 H18A 109.5
C17 C18 H18B 109.5
H18A C18 H18B 109.5
C17 C18 H18C 109.5
H18A C18 H18C 109.5
H18B C18 H18C 109.5
C17 C19 H19A 109.5
C17 C19 H19B 109.5
H19A C19 H19B 109.5
C17 C19 H19C 109.5
H19A C19 H19C 109.5
H19B C19 H19C 109.5
C17 C20 H20A 109.5
C17 C20 H20B 109.5
H20A C20 H20B 109.5
C17 C20 H20C 109.5
H20A C20 H20C 109.5
H20B C20 H20C 109.5
C22 C21 C23 107.30(14)
C22 C21 C24 108.80(13)
C23 C21 C24 110.15(15)
C22 C21 C4 112.17(12)
C23 C21 C4 110.47(11)
C24 C21 C4 107.94(12)
C21 C22 H22A 109.5
C21 C22 H22B 109.5
H22A C22 H22B 109.5
C21 C22 H22C 109.5
H22A C22 H22C 109.5
H22B C22 H22C 109.5
C21 C23 H23A 109.5
C21 C23 H23B 109.5
H23A C23 H23B 109.5
C21 C23 H23C 109.5
H23A C23 H23C 109.5
H23B C23 H23C 109.5
C21 C24 H24A 109.5
C21 C24 H24B 109.5
H24A C24 H24B 109.5
C21 C24 H24C 109.5
H24A C24 H24C 109.5
H24B C24 H24C 109.5
O5 C25 H25A 109.5
O5 C25 H25B 109.5
H25A C25 H25B 109.5
O5 C25 H25C 109.5
H25A C25 H25C 109.5
H25B C25 H25C 109.5

loop_
_geom_bond_atom_site_label_1
_geom_bond_atom_site_label_2
_geom_bond_distance
_geom_bond_publ_flag
Mo1 O2 1.7094(10) yes
Mo1 O1 1.7295(10) yes
Mo1 O4 1.9241(10) yes
Mo1 O3 1.9324(9) yes
Mo1 N8 2.3314(11) yes
Mo1 O5 2.3621(10) yes
O3 C1 1.3724(14) ?
O4 C10 1.4243(16) ?
O5 C25 1.4409(18) ?
O5 H5 0.76(2) ?
N8 C9 1.4716(16) ?
N8 C7 1.4865(17) ?
N8 H8 1.0000 ?
C1 C6 1.3969(18) ?
C1 C2 1.4058(18) ?
C2 C3 1.4047(18) ?
C2 C17 1.5361(19) ?
C3 C4 1.3936(19) ?
C3 H3 0.9500 ?
C4 C5 1.3987(18) ?
C4 C21 1.5394(17) ?
C5 C6 1.3963(17) ?
C5 H5A 0.9500 ?
C6 C7 1.5048(18) ?
C7 H7A 0.9900 ?
C7 H7B 0.9900 ?
C9 C10 1.5340(18) ?
C9 H9A 0.9900 ?
C9 H9B 0.9900 ?
C10 C11 1.5107(18) ?
C10 H10 1.0000 ?
C11 C16 1.3877(19) ?
C11 C12 1.398(2) ?
C12 C13 1.384(2) ?
C12 H12 0.9500 ?
C13 C14 1.383(3) ?
C13 H13 0.9500 ?
C14 C15 1.397(3) ?
C14 H14 0.9500 ?
C15 C16 1.391(2) ?
C15 H15 0.9500 ?
C16 H16 0.9500 ?
C17 C19 1.540(2) ?
C17 C20 1.541(2) ?
C17 C18 1.541(2) ?
C18 H18A 0.9800 ?
C18 H18B 0.9800 ?
C18 H18C 0.9800 ?
C19 H19A 0.9800 ?
C19 H19B 0.9800 ?
C19 H19C 0.9800 ?
C20 H20A 0.9800 ?
C20 H20B 0.9800 ?
C20 H20C 0.9800 ?
C21 C22 1.533(2) ?
C21 C23 1.533(2) ?
C21 C24 1.537(2) ?
C22 H22A 0.9800 ?
C22 H22B 0.9800 ?
C22 H22C 0.9800 ?
C23 H23A 0.9800 ?
C23 H23B 0.9800 ?
C23 H23C 0.9800 ?
C24 H24A 0.9800 ?
C24 H24B 0.9800 ?
C24 H24C 0.9800 ?
C25 H25A 0.9800 ?
C25 H25B 0.9800 ?
C25 H25C 0.9800 ?

loop_
_geom_torsion_atom_site_label_1
_geom_torsion_atom_site_label_2
_geom_torsion_atom_site_label_3
_geom_torsion_atom_site_label_4
_geom_torsion
Mo1 O3 C1 C6 59.57(17)
Mo1 O3 C1 C2 -122.18(12)
O3 C1 C2 C3 178.00(12)
C6 C1 C2 C3 -3.8(2)
O3 C1 C2 C17 -4.5(2)
C6 C1 C2 C17 173.68(13)
C1 C2 C3 C4 0.7(2)
C17 C2 C3 C4 -176.84(14)
C2 C3 C4 C5 2.1(2)
C2 C3 C4 C21 177.92(13)
C3 C4 C5 C6 -1.8(2)
C21 C4 C5 C6 -177.64(13)
C4 C5 C6 C1 -1.2(2)
C4 C5 C6 C7 177.24(13)
O3 C1 C6 C5 -177.62(12)
C2 C1 C6 C5 4.1(2)
O3 C1 C6 C7 3.88(19)
C2 C1 C6 C7 -174.35(12)
C9 N8 C7 C6 -176.39(10)
Mo1 N8 C7 C6 57.31(12)
C5 C6 C7 N8 122.52(13)
C1 C6 C7 N8 -59.02(16)
C7 N8 C9 C10 -169.68(10)
Mo1 N8 C9 C10 -38.61(11)
Mo1 O4 C10 C11 -158.46(9)
Mo1 O4 C10 C9 -38.12(13)
N8 C9 C10 O4 48.16(13)
N8 C9 C10 C11 170.45(10)
O4 C10 C11 C16 15.12(19)
C9 C10 C11 C16 -103.89(15)
O4 C10 C11 C12 -169.71(13)
C9 C10 C11 C12 71.28(16)
C16 C11 C12 C13 1.6(2)
C10 C11 C12 C13 -173.74(16)
C11 C12 C13 C14 -1.6(3)
C12 C13 C14 C15 0.4(3)
C13 C14 C15 C16 0.6(3)
C12 C11 C16 C15 -0.6(2)
C10 C11 C16 C15 174.56(15)
C14 C15 C16 C11 -0.5(3)
C3 C2 C17 C19 117.23(16)
C1 C2 C17 C19 -60.13(18)
C3 C2 C17 C20 -2.1(2)
C1 C2 C17 C20 -179.51(16)
C3 C2 C17 C18 -121.80(15)
C1 C2 C17 C18 60.84(19)
C3 C4 C21 C22 25.6(2)
C5 C4 C21 C22 -158.67(14)
C3 C4 C21 C23 145.30(16)
C5 C4 C21 C23 -39.0(2)
C3 C4 C21 C24 -94.21(17)
C5 C4 C21 C24 81.48(17)

loop_
_platon_squeeze_void_nr
_platon_squeeze_void_average_x
_platon_squeeze_void_average_y
_platon_squeeze_void_average_z
_platon_squeeze_void_volume
_platon_squeeze_void_count_electrons
_platon_squeeze_void_content
1 0.500 0.500 0.500 61 9 ' '
